data_7045040
loop_
_publ_author_name
'Yu, Wen'
'Wang, Yingxia'
'Fuhr, Olaf'
'Fenske, Dieter'
'Dehnen, Stefanie'

_publ_section_title
;
 [Au<sub>12</sub>(PPh<sub>2</sub>)<sub>2</sub>S<sub>4</sub>(L2)<sub>4</sub>]<sup>2+</sup>
 (L2 = 3,4-bis(diphenylphosphino)-2,5-bis(trimethylsilyloxy)furan): an
 Au<sub>12</sub> unit protected by modified maleic anhydride phosphine
 ligands.
;
_journal_issue 4
_journal_name_full 'Dalton transactions (Cambridge, England : 2003)'
_journal_page_first 1032
_journal_page_last 1035
_journal_paper_doi 10.1039/c7dt04263a
_journal_volume 47
_journal_year 2018
_chemical_formula_moiety 'C160 H172 Au12 O12 P10 S4 Si8, 2(C24 H20 B), 4(C H2 Cl2)'
_chemical_formula_sum 'C212 H220 Au12 B2 Cl8 O12 P10 S4 Si8'
_chemical_formula_weight 6291.35
_space_group_crystal_system triclinic
_space_group_IT_number 2
_space_group_name_Hall '-P 1'
_space_group_name_H-M_alt 'P -1'
_symmetry_space_group_name_Hall '-P 1'
_symmetry_space_group_name_H-M 'P -1'
_atom_sites_solution_hydrogens geom
_atom_sites_solution_primary direct
_audit_creation_date 2017-12-07
_audit_creation_method
;
Olex2 1.2
(compiled 2017.08.10 svn.r3458 for OlexSys, GUI svn.r5381)
;
_audit_update_record
;
2017-12-07 deposited with the CCDC.
2017-12-12 downloaded from the CCDC.
;
_cell_angle_alpha 69.532(2)
_cell_angle_beta 76.667(2)
_cell_angle_gamma 75.97(2)
_cell_formula_units_Z 1
_cell_length_a 14.0681(3)
_cell_length_b 19.0681(4)
_cell_length_c 25.8449(6)
_cell_measurement_reflns_used 117321
_cell_measurement_temperature 150.15
_cell_measurement_theta_max 27.44
_cell_measurement_theta_min 1.21
_cell_volume 6219.8(5)
_computing_molecular_graphics 'Olex2 (Dolomanov et al., 2009)'
_computing_publication_material 'Olex2 (Dolomanov et al., 2009)'
_computing_structure_refinement 'ShelXL (Sheldrick, 2015)'
_computing_structure_solution 'ShelXS (Sheldrick, 2008)'
_diffrn_ambient_temperature 150.15
_diffrn_detector 'image plate (34 cm diameter)'
_diffrn_detector_area_resol_mean 6.67
_diffrn_detector_type STOE
_diffrn_measured_fraction_theta_full 0.940
_diffrn_measured_fraction_theta_max 0.936
_diffrn_measurement_device '2-circle goniometer'
_diffrn_measurement_device_type 'Stoe IPDS2'
_diffrn_measurement_method 'rotation method'
_diffrn_radiation_collimation '0.5 mm diameter, monocapillary'
_diffrn_radiation_monochromator 'plane graphite'
_diffrn_radiation_polarisn_norm 0
_diffrn_radiation_probe x-ray
_diffrn_radiation_type MoK\a
_diffrn_radiation_wavelength 0.71073
_diffrn_reflns_av_R_equivalents 0.0373
_diffrn_reflns_av_unetI/netI 0.0441
_diffrn_reflns_Laue_measured_fraction_full 0.940
_diffrn_reflns_Laue_measured_fraction_max 0.936
_diffrn_reflns_limit_h_max 15
_diffrn_reflns_limit_h_min -17
_diffrn_reflns_limit_k_max 23
_diffrn_reflns_limit_k_min -23
_diffrn_reflns_limit_l_max 31
_diffrn_reflns_limit_l_min -31
_diffrn_reflns_number 45213
_diffrn_reflns_point_group_measured_fraction_full 0.940
_diffrn_reflns_point_group_measured_fraction_max 0.936
_diffrn_reflns_theta_full 25.242
_diffrn_reflns_theta_max 26.000
_diffrn_reflns_theta_min 1.638
_diffrn_source 'Bruker rotating anode'
_diffrn_source_current 150
_diffrn_source_power 7.500
_diffrn_source_target Mo
_diffrn_source_type 'Rotating Anode'
_diffrn_source_voltage 50
_exptl_absorpt_coefficient_mu 7.317
_exptl_absorpt_correction_T_max 0.4539
_exptl_absorpt_correction_T_min 0.1978
_exptl_absorpt_correction_type numerical
_exptl_absorpt_process_details
'face indexing via STOE Faceit, numerical absorption correction with STOE Xred reducing R(int) from 5.61 to 3.73'
_exptl_crystal_colour 'light yellow'
_exptl_crystal_colour_modifier light
_exptl_crystal_colour_primary yellow
_exptl_crystal_density_diffrn 1.680
_exptl_crystal_description block
_exptl_crystal_F_000 3008
_exptl_crystal_size_max 0.23
_exptl_crystal_size_mid 0.17
_exptl_crystal_size_min 0.13
_refine_diff_density_max 4.336
_refine_diff_density_min -2.107
_refine_diff_density_rms 0.240
_refine_ls_extinction_coef 0.00081(7)
_refine_ls_extinction_expression Fc^*^=kFc[1+0.001xFc^2^\l^3^/sin(2\q)]^-1/4^
_refine_ls_extinction_method 'SHELXL-2014/7 (Sheldrick 2014'
_refine_ls_goodness_of_fit_ref 0.958
_refine_ls_hydrogen_treatment constr
_refine_ls_matrix_type full
_refine_ls_number_parameters 1219
_refine_ls_number_reflns 22923
_refine_ls_number_restraints 36
_refine_ls_restrained_S_all 0.958
_refine_ls_R_factor_all 0.0682
_refine_ls_R_factor_gt 0.0574
_refine_ls_shift/su_max 0.001
_refine_ls_shift/su_mean 0.000
_refine_ls_structure_factor_coef Fsqd
_refine_ls_weighting_details 'w=1/[\s^2^(Fo^2^)+(0.1207P)^2^] where P=(Fo^2^+2Fc^2^)/3'
_refine_ls_weighting_scheme calc
_refine_ls_wR_factor_gt 0.1503
_refine_ls_wR_factor_ref 0.1575
_reflns_Friedel_coverage 0.000
_reflns_number_gt 17724
_reflns_number_total 22923
_reflns_threshold_expression 'I > 2\s(I)'
_cod_data_source_file c7dt04263a1.cif
_cod_data_source_block wen366
_cod_depositor_comments 'Adding full bibliography for 7045040.cif.'
_cod_original_cell_volume 6219.9(6)
_cod_database_code 7045040
_shelx_shelxl_version_number 2014/7
_shelx_space_group_comment
;
The symmetry employed for this shelxl refinement is uniquely defined
by the following loop, which should always be used as a source of
symmetry information in preference to the above space-group names.
They are only intended as comments.
;
_shelx_estimated_absorpt_t_max 0.450
_shelx_estimated_absorpt_t_min 0.284
_olex2_refinement_description
;
1. Fixed Uiso
 At 1.2 times of:
  All C(H) groups, All C(H,H) groups, All C(H,H,H) groups
2. Uiso/Uaniso restraints and constraints
Uanis(C66) \\sim Ueq, Uanis(C67) \\sim Ueq, Uanis(C68) \\sim Ueq: with sigma of
0.06 and sigma for terminal atoms of 0.12
Uanis(C64) \\sim Ueq, Uanis(C63) \\sim Ueq, Uanis(C65) \\sim Ueq: with sigma of
0.02 and sigma for terminal atoms of 0.05
3.a Secondary CH2 refined with riding coordinates:
 C106(H10A,H10B), C107(H10C,H10D)
3.b Me refined with riding coordinates:
 C65(H65A,H65B,H65C)
3.c Aromatic/amide H refined with riding coordinates:
 C2(H2), C3(H3), C4(H4), C5(H5), C6(H6), C8(H8), C9(H9), C10(H10), C11(H11),
 C12(H12), C18(H18), C19(H19), C20(H20), C21(H21), C22(H22), C24(H24), C25(H25),
  C26(H26), C27(H27), C28(H28), C30(H30), C31(H31), C32(H32), C33(H33),
 C34(H34), C36(H36), C37(H37), C38(H38), C39(H39), C40(H40), C46(H46), C47(H47),
  C48(H48), C49(H49), C50(H50), C52(H52), C53(H53), C54(H54), C55(H55),
 C56(H56), C71(H71), C72(H72), C73(H73), C74(H74), C75(H75), C77(H77), C78(H78),
  C79(H79), C80(H80), C81(H81), C83(H83), C84(H84), C85(H85), C86(H86),
 C87(H87), C89(H89), C90(H90), C91(H91), C92(H92), C93(H93), C95(H95), C96(H96),
  C97(H97), C98(H98), C99(H99), C101(H101), C102(H102), C103(H103), C104(H104),
 C105(H105)
3.d Idealised Me refined as rotating group:
 C57(H57A,H57B,H57C), C58(H58A,H58B,H58C), C59(H59A,H59B,H59C), C60(H60A,H60B,
 H60C), C61(H61A,H61B,H61C), C62(H62A,H62B,H62C), C63(H63A,H63B,H63C), C64(H64A,
 H64B,H64C), C66(H66A,H66B,H66C), C67(H67A,H67B,H67C), C68(H68A,H68B,H68C)
;
_olex2_submission_special_instructions 'No special instructions were received'

loop_
_space_group_symop_operation_xyz
'x, y, z'
'-x, -y, -z'

loop_
_atom_site_label
_atom_site_type_symbol
_atom_site_fract_x
_atom_site_fract_y
_atom_site_fract_z
_atom_site_U_iso_or_equiv
_atom_site_adp_type
_atom_site_occupancy
_atom_site_site_symmetry_order
_atom_site_calc_flag
_atom_site_refinement_flags_posn
_atom_site_refinement_flags_adp
Au1 Au 0.41182(3) 0.28568(2) 0.07811(2) 0.04581(10) Uani 1 1 d . .
Au2 Au 0.18987(3) 0.31472(2) 0.11063(2) 0.04694(10) Uani 1 1 d . .
Au3 Au 0.26772(3) 0.34626(2) -0.03990(2) 0.04924(11) Uani 1 1 d . .
Au4 Au 0.39014(2) 0.45899(2) -0.04994(2) 0.04518(10) Uani 1 1 d . .
Au5 Au 0.39836(3) 0.60222(2) -0.01411(2) 0.04950(11) Uani 1 1 d . .
Au6 Au 0.18647(3) 0.49511(2) 0.02091(2) 0.04802(11) Uani 1 1 d . .
S1 S 0.14113(17) 0.38318(12) 0.02462(10) 0.0462(5) Uani 1 1 d . .
S2 S 0.42981(17) 0.41141(11) 0.04054(10) 0.0454(5) Uani 1 1 d . .
P1 P 0.41004(18) 0.16211(12) 0.12937(11) 0.0471(5) Uani 1 1 d . .
P2 P 0.19472(18) 0.26597(13) 0.20378(10) 0.0476(5) Uani 1 1 d . .
P3 P 0.3676(2) 0.29843(13) -0.10621(11) 0.0518(6) Uani 1 1 d . .
P4 P 0.36843(17) 0.50144(12) -0.14082(10) 0.0437(5) Uani 1 1 d . .
P5 P 0.23098(18) 0.60732(13) 0.01124(12) 0.0509(6) Uani 1 1 d . .
Si1 Si 0.2657(2) 0.15444(16) 0.39576(12) 0.0577(7) Uani 1 1 d . .
Si2 Si 0.5777(2) -0.00307(15) 0.29507(13) 0.0568(6) Uani 1 1 d . .
Si3 Si 0.6305(3) 0.21678(19) -0.24145(18) 0.0763(10) Uani 1 1 d . .
Si4 Si 0.5818(3) 0.55106(19) -0.31881(15) 0.0756(9) Uani 1 1 d . .
O1 O 0.5102(6) 0.0505(4) 0.2439(3) 0.0631(18) Uani 1 1 d . .
O2 O 0.3941(5) 0.1191(4) 0.2937(3) 0.0546(15) Uani 1 1 d . .
O3 O 0.2625(5) 0.1994(4) 0.3264(3) 0.0576(16) Uani 1 1 d . .
O4 O 0.5446(7) 0.2632(4) -0.2031(4) 0.091(3) Uani 1 1 d . .
O5 O 0.5668(5) 0.3873(4) -0.2336(3) 0.0600(18) Uani 1 1 d . .
O6 O 0.5627(5) 0.5118(4) -0.2486(3) 0.0591(18) Uani 1 1 d . .
C1 C 0.5311(7) 0.1030(5) 0.1212(4) 0.049(2) Uani 1 1 d . .
C2 C 0.5446(8) 0.0285(6) 0.1254(5) 0.061(3) Uani 1 1 d . .
H2 H 0.4886 0.0051 0.1321 0.074 Uiso 1 1 calc R .
C3 C 0.6398(9) -0.0140(7) 0.1198(6) 0.073(3) Uani 1 1 d . .
H3 H 0.6487 -0.0656 0.1212 0.087 Uiso 1 1 calc R .
C4 C 0.7222(8) 0.0191(7) 0.1122(5) 0.066(3) Uani 1 1 d . .
H4 H 0.7871 -0.0103 0.1091 0.079 Uiso 1 1 calc R .
C5 C 0.7101(8) 0.0926(7) 0.1092(5) 0.068(3) Uani 1 1 d . .
H5 H 0.7664 0.1151 0.1039 0.082 Uiso 1 1 calc R .
C6 C 0.6146(8) 0.1358(7) 0.1139(5) 0.060(2) Uani 1 1 d . .
H6 H 0.6061 0.1875 0.1122 0.072 Uiso 1 1 calc R .
C7 C 0.3237(7) 0.1170(5) 0.1164(4) 0.051(2) Uani 1 1 d . .
C8 C 0.3209(9) 0.1226(6) 0.0618(4) 0.059(2) Uani 1 1 d . .
H8 H 0.3648 0.1498 0.0318 0.071 Uiso 1 1 calc R .
C9 C 0.2534(9) 0.0883(6) 0.0508(5) 0.068(3) Uani 1 1 d . .
H9 H 0.2501 0.0937 0.0133 0.082 Uiso 1 1 calc R .
C10 C 0.1932(9) 0.0477(7) 0.0932(6) 0.071(3) Uani 1 1 d . .
H10 H 0.1505 0.0219 0.0858 0.086 Uiso 1 1 calc R .
C11 C 0.1940(9) 0.0437(7) 0.1480(5) 0.074(3) Uani 1 1 d . .
H11 H 0.1477 0.0187 0.1777 0.089 Uiso 1 1 calc R .
C12 C 0.2600(9) 0.0751(6) 0.1592(5) 0.064(3) Uani 1 1 d . .
H12 H 0.2631 0.0685 0.1970 0.077 Uiso 1 1 calc R .
C13 C 0.3812(7) 0.1525(5) 0.2027(4) 0.048(2) Uani 1 1 d . .
C14 C 0.4333(7) 0.1059(5) 0.2428(4) 0.050(2) Uani 1 1 d . .
C15 C 0.3132(7) 0.1768(5) 0.2827(4) 0.051(2) Uani 1 1 d . .
C16 C 0.3008(7) 0.2009(5) 0.2293(4) 0.051(2) Uani 1 1 d . .
C17 C 0.1807(7) 0.3460(5) 0.2288(4) 0.053(2) Uani 1 1 d . .
C18 C 0.1243(9) 0.3516(6) 0.2788(5) 0.064(3) Uani 1 1 d . .
H18 H 0.0947 0.3095 0.3033 0.077 Uiso 1 1 calc R .
C19 C 0.1095(10) 0.4142(7) 0.2943(6) 0.074(3) Uani 1 1 d . .
H19 H 0.0691 0.4156 0.3290 0.089 Uiso 1 1 calc R .
C20 C 0.1525(12) 0.4774(7) 0.2601(6) 0.087(4) Uani 1 1 d . .
H20 H 0.1410 0.5222 0.2706 0.104 Uiso 1 1 calc R .
C21 C 0.2123(10) 0.4720(6) 0.2109(6) 0.071(3) Uani 1 1 d . .
H21 H 0.2464 0.5125 0.1883 0.085 Uiso 1 1 calc R .
C22 C 0.2241(9) 0.4089(5) 0.1933(5) 0.062(3) Uani 1 1 d . .
H22 H 0.2612 0.4082 0.1577 0.074 Uiso 1 1 calc R .
C23 C 0.0884(7) 0.2194(6) 0.2409(4) 0.055(2) Uani 1 1 d . .
C24 C 0.0992(8) 0.1442(6) 0.2756(4) 0.058(2) Uani 1 1 d . .
H24 H 0.1634 0.1155 0.2813 0.070 Uiso 1 1 calc R .
C25 C 0.0155(9) 0.1115(6) 0.3016(6) 0.071(3) Uani 1 1 d . .
H25 H 0.0227 0.0603 0.3254 0.085 Uiso 1 1 calc R .
C26 C -0.0777(9) 0.1526(7) 0.2934(6) 0.078(4) Uani 1 1 d . .
H26 H -0.1348 0.1301 0.3119 0.093 Uiso 1 1 calc R .
C27 C -0.0878(9) 0.2250(8) 0.2591(6) 0.085(4) Uani 1 1 d . .
H27 H -0.1520 0.2532 0.2530 0.102 Uiso 1 1 calc R .
C28 C -0.0052(8) 0.2583(6) 0.2329(5) 0.066(3) Uani 1 1 d . .
H28 H -0.0136 0.3093 0.2088 0.079 Uiso 1 1 calc R .
C29 C 0.4597(8) 0.2191(5) -0.0759(5) 0.057(2) Uani 1 1 d . .
C30 C 0.5247(9) 0.2306(6) -0.0482(5) 0.062(3) Uani 1 1 d . .
H30 H 0.5199 0.2798 -0.0455 0.075 Uiso 1 1 calc R .
C31 C 0.5937(9) 0.1744(7) -0.0254(5) 0.070(3) Uani 1 1 d . .
H31 H 0.6379 0.1844 -0.0071 0.083 Uiso 1 1 calc R .
C32 C 0.6029(10) 0.1015(6) -0.0274(5) 0.071(3) Uani 1 1 d . .
H32 H 0.6531 0.0620 -0.0110 0.085 Uiso 1 1 calc R .
C33 C 0.5395(11) 0.0875(7) -0.0532(6) 0.078(3) Uani 1 1 d . .
H33 H 0.5446 0.0373 -0.0540 0.093 Uiso 1 1 calc R .
C34 C 0.4673(10) 0.1443(5) -0.0783(5) 0.071(3) Uani 1 1 d . .
H34 H 0.4238 0.1339 -0.0967 0.085 Uiso 1 1 calc R .
C35 C 0.2957(8) 0.2629(6) -0.1392(5) 0.058(2) Uani 1 1 d . .
C36 C 0.3117(9) 0.2727(7) -0.1947(5) 0.069(3) Uani 1 1 d . .
H36 H 0.3621 0.2998 -0.2186 0.082 Uiso 1 1 calc R .
C37 C 0.2552(10) 0.2437(8) -0.2171(6) 0.079(3) Uani 1 1 d . .
H37 H 0.2666 0.2520 -0.2563 0.095 Uiso 1 1 calc R .
C38 C 0.1814(10) 0.2023(7) -0.1827(6) 0.075(3) Uani 1 1 d . .
H38 H 0.1433 0.1816 -0.1978 0.090 Uiso 1 1 calc R .
C39 C 0.1665(9) 0.1929(7) -0.1264(6) 0.075(3) Uani 1 1 d . .
H39 H 0.1173 0.1649 -0.1022 0.090 Uiso 1 1 calc R .
C40 C 0.2203(8) 0.2228(6) -0.1043(5) 0.062(3) Uani 1 1 d . .
H40 H 0.2070 0.2167 -0.0654 0.075 Uiso 1 1 calc R .
C41 C 0.4418(7) 0.3574(5) -0.1615(4) 0.052(2) Uani 1 1 d . .
C42 C 0.5195(8) 0.3284(5) -0.1972(5) 0.064(3) Uani 1 1 d . .
C43 C 0.5225(8) 0.4523(5) -0.2206(5) 0.058(2) Uani 1 1 d . .
C44 C 0.4452(7) 0.4397(5) -0.1770(4) 0.046(2) Uani 1 1 d . .
C45 C 0.3997(7) 0.5949(5) -0.1793(4) 0.047(2) Uani 1 1 d . .
C46 C 0.4800(8) 0.6122(5) -0.1657(4) 0.051(2) Uani 1 1 d . .
H46 H 0.5179 0.5750 -0.1392 0.062 Uiso 1 1 calc R .
C47 C 0.5041(8) 0.6851(5) -0.1917(5) 0.058(3) Uani 1 1 d . .
H47 H 0.5580 0.6983 -0.1828 0.070 Uiso 1 1 calc R .
C48 C 0.4474(9) 0.7374(5) -0.2305(5) 0.063(3) Uani 1 1 d . .
H48 H 0.4641 0.7866 -0.2485 0.076 Uiso 1 1 calc R .
C49 C 0.3698(9) 0.7214(6) -0.2437(6) 0.070(3) Uani 1 1 d . .
H49 H 0.3317 0.7586 -0.2701 0.084 Uiso 1 1 calc R .
C50 C 0.3465(8) 0.6480(6) -0.2174(5) 0.065(3) Uani 1 1 d . .
H50 H 0.2924 0.6355 -0.2266 0.077 Uiso 1 1 calc R .
C51 C 0.2436(6) 0.5091(5) -0.1537(4) 0.0453(19) Uani 1 1 d . .
C52 C 0.1648(8) 0.5435(5) -0.1224(5) 0.058(2) Uani 1 1 d . .
H52 H 0.1755 0.5640 -0.0960 0.069 Uiso 1 1 calc R .
C53 C 0.0682(8) 0.5472(6) -0.1311(5) 0.067(3) Uani 1 1 d . .
H53 H 0.0125 0.5684 -0.1091 0.081 Uiso 1 1 calc R .
C54 C 0.0539(8) 0.5209(7) -0.1705(6) 0.073(3) Uani 1 1 d . .
H54 H -0.0119 0.5245 -0.1758 0.087 Uiso 1 1 calc R .
C55 C 0.1318(10) 0.4893(7) -0.2030(7) 0.083(4) Uani 1 1 d . .
H55 H 0.1206 0.4725 -0.2313 0.100 Uiso 1 1 calc R .
C56 C 0.2275(8) 0.4822(6) -0.1937(5) 0.060(3) Uani 1 1 d . .
H56 H 0.2823 0.4588 -0.2149 0.072 Uiso 1 1 calc R .
C57 C 0.2308(10) 0.0603(7) 0.4120(5) 0.074(3) Uani 1 1 d . .
H57A H 0.2773 0.0321 0.3885 0.089 Uiso 1 1 calc GR .
H57B H 0.1633 0.0676 0.4044 0.089 Uiso 1 1 calc GR .
H57C H 0.2334 0.0317 0.4515 0.089 Uiso 1 1 calc GR .
C58 C 0.1716(10) 0.2173(7) 0.4293(5) 0.075(3) Uani 1 1 d . .
H58A H 0.1071 0.2220 0.4189 0.090 Uiso 1 1 calc GR .
H58B H 0.1902 0.2676 0.4168 0.090 Uiso 1 1 calc GR .
H58C H 0.1672 0.1958 0.4700 0.090 Uiso 1 1 calc GR .
C59 C 0.3926(9) 0.1503(7) 0.4071(5) 0.064(3) Uani 1 1 d . .
H59A H 0.4252 0.1873 0.3752 0.077 Uiso 1 1 calc GR .
H59B H 0.4311 0.0991 0.4105 0.077 Uiso 1 1 calc GR .
H59C H 0.3887 0.1624 0.4414 0.077 Uiso 1 1 calc GR .
C60 C 0.6666(9) -0.0729(6) 0.2655(6) 0.069(3) Uani 1 1 d . .
H60A H 0.7139 -0.0468 0.2348 0.083 Uiso 1 1 calc GR .
H60B H 0.6308 -0.0986 0.2513 0.083 Uiso 1 1 calc GR .
H60C H 0.7026 -0.1106 0.2947 0.083 Uiso 1 1 calc GR .
C61 C 0.6412(9) 0.0614(6) 0.3108(5) 0.069(3) Uani 1 1 d . .
H61A H 0.5914 0.0968 0.3272 0.082 Uiso 1 1 calc GR .
H61B H 0.6787 0.0901 0.2762 0.082 Uiso 1 1 calc GR .
H61C H 0.6867 0.0309 0.3373 0.082 Uiso 1 1 calc GR .
C62 C 0.4919(9) -0.0514(7) 0.3578(6) 0.075(3) Uani 1 1 d . .
H62A H 0.4419 -0.0673 0.3455 0.090 Uiso 1 1 calc GR .
H62B H 0.4588 -0.0160 0.3790 0.090 Uiso 1 1 calc GR .
H62C H 0.5301 -0.0961 0.3817 0.090 Uiso 1 1 calc GR .
C63 C 0.5744(18) 0.1405(11) -0.2403(10) 0.161(10) Uani 1 1 d . U
H63A H 0.5189 0.1330 -0.2092 0.193 Uiso 1 1 calc GR .
H63B H 0.6239 0.0935 -0.2353 0.193 Uiso 1 1 calc GR .
H63C H 0.5501 0.1534 -0.2756 0.193 Uiso 1 1 calc GR .
C64 C 0.679(2) 0.2722(13) -0.3030(12) 0.233(16) Uani 1 1 d . U
H64A H 0.6690 0.3242 -0.3016 0.280 Uiso 1 1 calc GR .
H64B H 0.6453 0.2722 -0.3324 0.280 Uiso 1 1 calc GR .
H64C H 0.7497 0.2528 -0.3112 0.280 Uiso 1 1 calc GR .
C65 C 0.716(3) 0.164(2) -0.1927(17) 0.259(18) Uani 1 1 d . U
H65A H 0.7713 0.1336 -0.2104 0.311 Uiso 1 1 calc R .
H65B H 0.7409 0.1998 -0.1818 0.311 Uiso 1 1 calc R .
H65C H 0.6812 0.1306 -0.1593 0.311 Uiso 1 1 calc R .
C66 C 0.465(2) 0.5582(15) -0.3399(10) 0.184(13) Uani 1 1 d . U
H66A H 0.4103 0.5706 -0.3116 0.221 Uiso 1 1 calc GR .
H66B H 0.4618 0.5096 -0.3438 0.221 Uiso 1 1 calc GR .
H66C H 0.4602 0.5983 -0.3759 0.221 Uiso 1 1 calc GR .
C67 C 0.6185(12) 0.6417(7) -0.3307(6) 0.087(4) Uani 1 1 d . U
H67A H 0.6665 0.6342 -0.3064 0.104 Uiso 1 1 calc GR .
H67B H 0.5599 0.6783 -0.3223 0.104 Uiso 1 1 calc GR .
H67C H 0.6488 0.6612 -0.3699 0.104 Uiso 1 1 calc GR .
C68 C 0.6812(17) 0.4907(9) -0.3494(8) 0.136(9) Uani 1 1 d . U
H68A H 0.6552 0.4711 -0.3727 0.164 Uiso 1 1 calc GR .
H68B H 0.7096 0.4481 -0.3197 0.164 Uiso 1 1 calc GR .
H68C H 0.7327 0.5201 -0.3726 0.164 Uiso 1 1 calc GR .
C70 C 0.1665(8) 0.6831(5) -0.0419(4) 0.055(2) Uani 1 1 d . .
C71 C 0.0641(8) 0.7020(6) -0.0357(6) 0.068(3) Uani 1 1 d . .
H71 H 0.0266 0.6740 -0.0027 0.082 Uiso 1 1 calc R .
C72 C 0.0151(10) 0.7572(8) -0.0732(6) 0.086(4) Uani 1 1 d . .
H72 H -0.0550 0.7713 -0.0652 0.103 Uiso 1 1 calc R .
C73 C 0.0692(10) 0.7954(7) -0.1261(6) 0.075(3) Uani 1 1 d . .
H73 H 0.0355 0.8329 -0.1544 0.090 Uiso 1 1 calc R .
C74 C 0.1725(10) 0.7756(7) -0.1345(6) 0.078(3) Uani 1 1 d . .
H74 H 0.2104 0.7994 -0.1691 0.094 Uiso 1 1 calc R .
C75 C 0.2198(8) 0.7209(6) -0.0920(5) 0.067(3) Uani 1 1 d . .
H75 H 0.2902 0.7091 -0.0974 0.080 Uiso 1 1 calc R .
C76 C 0.1840(9) 0.6369(5) 0.0730(5) 0.063(3) Uani 1 1 d . .
C77 C 0.0905(9) 0.6277(6) 0.1040(5) 0.067(3) Uani 1 1 d . .
H77 H 0.0497 0.6040 0.0931 0.080 Uiso 1 1 calc R .
C78 C 0.0555(10) 0.6527(7) 0.1507(6) 0.079(4) Uani 1 1 d . .
H78 H -0.0105 0.6496 0.1696 0.095 Uiso 1 1 calc R .
C79 C 0.1167(13) 0.6819(8) 0.1695(6) 0.092(4) Uani 1 1 d . .
H79 H 0.0939 0.6971 0.2022 0.110 Uiso 1 1 calc R .
C80 C 0.2116(12) 0.6890(8) 0.1405(6) 0.088(4) Uani 1 1 d . .
H80 H 0.2540 0.7096 0.1528 0.105 Uiso 1 1 calc R .
C81 C 0.2434(10) 0.6661(7) 0.0942(6) 0.080(4) Uani 1 1 d . .
H81 H 0.3093 0.6701 0.0753 0.096 Uiso 1 1 calc R .
B1 B 0.0343(9) 0.1604(6) 0.6552(5) 0.059(3) Uani 1 1 d . .
C82 C 0.0403(7) 0.1090(6) 0.7203(4) 0.056(2) Uani 1 1 d . .
C83 C -0.0097(10) 0.1354(9) 0.7648(5) 0.081(4) Uani 1 1 d . .
H83 H -0.0477 0.1853 0.7568 0.097 Uiso 1 1 calc R .
C84 C -0.0068(12) 0.0921(11) 0.8206(6) 0.095(5) Uani 1 1 d . .
H84 H -0.0405 0.1126 0.8499 0.114 Uiso 1 1 calc R .
C85 C 0.0459(13) 0.0194(12) 0.8322(7) 0.108(6) Uani 1 1 d . .
H85 H 0.0473 -0.0113 0.8701 0.129 Uiso 1 1 calc R .
C86 C 0.0942(11) -0.0082(8) 0.7921(7) 0.095(5) Uani 1 1 d . .
H86 H 0.1303 -0.0588 0.8011 0.114 Uiso 1 1 calc R .
C87 C 0.0935(9) 0.0357(7) 0.7360(6) 0.079(4) Uani 1 1 d . .
H87 H 0.1309 0.0145 0.7077 0.095 Uiso 1 1 calc R .
C88 C 0.1312(9) 0.1320(6) 0.6143(5) 0.062(3) Uani 1 1 d . .
C89 C 0.2164(8) 0.1634(6) 0.5930(5) 0.063(3) Uani 1 1 d . .
H89 H 0.2182 0.2086 0.6003 0.076 Uiso 1 1 calc R .
C90 C 0.2999(9) 0.1327(7) 0.5615(5) 0.070(3) Uani 1 1 d . .
H90 H 0.3566 0.1566 0.5476 0.084 Uiso 1 1 calc R .
C91 C 0.2989(10) 0.0668(8) 0.5507(5) 0.081(4) Uani 1 1 d . .
H91 H 0.3563 0.0446 0.5303 0.098 Uiso 1 1 calc R .
C92 C 0.2168(10) 0.0330(7) 0.5687(6) 0.075(3) Uani 1 1 d . .
H92 H 0.2158 -0.0118 0.5607 0.090 Uiso 1 1 calc R .
C93 C 0.1353(10) 0.0660(7) 0.5991(6) 0.075(3) Uani 1 1 d . .
H93 H 0.0777 0.0432 0.6107 0.090 Uiso 1 1 calc R .
C94 C 0.0267(9) 0.2499(6) 0.6505(5) 0.064(3) Uani 1 1 d . .
C95 C -0.0462(10) 0.3095(7) 0.6286(6) 0.076(3) Uani 1 1 d . .
H95 H -0.0946 0.2995 0.6131 0.092 Uiso 1 1 calc R .
C96 C -0.0513(12) 0.3843(7) 0.6282(7) 0.094(5) Uani 1 1 d . .
H96 H -0.1048 0.4229 0.6147 0.113 Uiso 1 1 calc R .
C97 C 0.0198(13) 0.4016(7) 0.6473(7) 0.093(4) Uani 1 1 d . .
H97 H 0.0181 0.4525 0.6454 0.111 Uiso 1 1 calc R .
C98 C 0.0932(12) 0.3451(7) 0.6690(6) 0.087(4) Uani 1 1 d . .
H98 H 0.1427 0.3563 0.6829 0.104 Uiso 1 1 calc R .
C99 C 0.0962(11) 0.2709(8) 0.6708(5) 0.077(3) Uani 1 1 d . .
H99 H 0.1480 0.2325 0.6865 0.093 Uiso 1 1 calc R .
C100 C -0.0630(8) 0.1487(6) 0.6370(5) 0.059(2) Uani 1 1 d . .
C101 C -0.1297(8) 0.1010(6) 0.6714(6) 0.067(3) Uani 1 1 d . .
H101 H -0.1198 0.0749 0.7090 0.080 Uiso 1 1 calc R .
C102 C -0.2086(9) 0.0897(7) 0.6542(6) 0.072(3) Uani 1 1 d . .
H102 H -0.2501 0.0553 0.6791 0.087 Uiso 1 1 calc R .
C103 C -0.2276(10) 0.1293(8) 0.5995(6) 0.080(3) Uani 1 1 d . .
H103 H -0.2826 0.1229 0.5871 0.096 Uiso 1 1 calc R .
C104 C -0.1661(10) 0.1764(8) 0.5647(7) 0.083(4) Uani 1 1 d . .
H104 H -0.1783 0.2035 0.5276 0.100 Uiso 1 1 calc R .
C105 C -0.0860(9) 0.1861(7) 0.5820(5) 0.070(3) Uani 1 1 d . .
H105 H -0.0441 0.2194 0.5560 0.085 Uiso 1 1 calc R .
Cl1 Cl 0.8470(4) 0.1087(4) -0.0390(3) 0.1368(19) Uani 1 1 d . .
Cl2 Cl 1.0171(6) 0.1012(4) 0.0043(3) 0.157(2) Uani 1 1 d . .
C106 C 0.9139(13) 0.1595(9) -0.0232(8) 0.108(5) Uani 1 1 d . .
H10A H 0.8718 0.1842 0.0042 0.130 Uiso 1 1 calc R .
H10B H 0.9353 0.1999 -0.0575 0.130 Uiso 1 1 calc R .
Cl3 Cl 0.0599(9) 0.4069(4) 0.4628(3) 0.236(6) Uani 1 1 d . .
Cl4 Cl 0.2638(7) 0.3506(4) 0.4883(3) 0.184(3) Uani 1 1 d . .
C107 C 0.133(2) 0.3554(13) 0.5143(9) 0.154(9) Uani 1 1 d . .
H10C H 0.1179 0.3032 0.5307 0.184 Uiso 1 1 calc R .
H10D H 0.1148 0.3792 0.5445 0.184 Uiso 1 1 calc R .

loop_
_atom_site_aniso_label
_atom_site_aniso_U_11
_atom_site_aniso_U_22
_atom_site_aniso_U_33
_atom_site_aniso_U_23
_atom_site_aniso_U_13
_atom_site_aniso_U_12
Au1 0.04306(18) 0.03944(17) 0.0520(2) -0.01096(14) -0.00182(15) -0.01245(14)
Au2 0.04333(18) 0.04268(17) 0.0520(2) -0.01158(14) -0.00275(15) -0.01175(14)
Au3 0.0504(2) 0.04273(18) 0.0541(2) -0.01557(15) 0.00236(16) -0.01669(15)
Au4 0.04284(18) 0.03920(16) 0.0519(2) -0.01177(14) -0.00346(15) -0.01189(14)
Au5 0.04480(19) 0.04102(17) 0.0613(2) -0.01280(15) -0.00427(16) -0.01381(14)
Au6 0.04272(18) 0.04150(17) 0.0583(2) -0.01500(15) -0.00064(16) -0.01259(14)
S1 0.0446(11) 0.0425(10) 0.0510(12) -0.0129(9) -0.0029(10) -0.0137(9)
S2 0.0453(11) 0.0381(10) 0.0517(12) -0.0101(9) -0.0048(10) -0.0141(9)
P1 0.0464(12) 0.0375(10) 0.0550(13) -0.0113(9) -0.0017(11) -0.0138(9)
P2 0.0437(12) 0.0470(11) 0.0497(12) -0.0126(10) -0.0037(11) -0.0114(10)
P3 0.0556(14) 0.0431(11) 0.0567(14) -0.0176(10) 0.0021(12) -0.0162(10)
P4 0.0409(11) 0.0391(10) 0.0498(12) -0.0124(9) -0.0012(10) -0.0123(9)
P5 0.0430(12) 0.0416(11) 0.0668(15) -0.0143(10) -0.0035(11) -0.0139(10)
Si1 0.0592(16) 0.0576(15) 0.0535(15) -0.0151(12) -0.0044(13) -0.0129(13)
Si2 0.0541(15) 0.0497(13) 0.0603(16) -0.0133(12) -0.0057(13) -0.0068(12)
Si3 0.0652(18) 0.0656(18) 0.103(3) -0.0460(19) 0.0128(19) -0.0154(15)
Si4 0.093(2) 0.0645(18) 0.0634(19) -0.0156(15) 0.0071(18) -0.0286(17)
O1 0.057(4) 0.060(4) 0.063(4) -0.018(3) -0.016(4) 0.011(3)
O2 0.053(4) 0.054(3) 0.055(4) -0.012(3) -0.010(3) -0.012(3)
O3 0.054(4) 0.057(4) 0.056(4) -0.023(3) -0.003(3) 0.002(3)
O4 0.096(6) 0.047(4) 0.107(7) -0.030(4) 0.044(5) -0.019(4)
O5 0.059(4) 0.049(3) 0.066(4) -0.022(3) 0.016(4) -0.018(3)
O6 0.063(4) 0.048(3) 0.060(4) -0.017(3) 0.013(3) -0.023(3)
C1 0.045(5) 0.048(5) 0.052(5) -0.017(4) -0.002(4) -0.009(4)
C2 0.050(5) 0.056(5) 0.076(7) -0.021(5) -0.011(5) -0.006(5)
C3 0.064(7) 0.068(7) 0.103(10) -0.050(7) -0.020(7) 0.001(6)
C4 0.041(5) 0.079(7) 0.073(7) -0.028(6) -0.007(5) 0.004(5)
C5 0.052(6) 0.077(7) 0.074(7) -0.021(6) -0.004(6) -0.019(5)
C6 0.048(5) 0.070(6) 0.062(6) -0.017(5) -0.015(5) -0.011(5)
C7 0.040(4) 0.050(5) 0.061(6) -0.019(4) 0.004(4) -0.014(4)
C8 0.067(6) 0.056(5) 0.051(5) -0.008(4) -0.017(5) -0.010(5)
C9 0.071(7) 0.066(6) 0.061(6) -0.007(5) -0.008(6) -0.022(6)
C10 0.066(7) 0.072(7) 0.082(8) -0.016(6) -0.022(6) -0.026(6)
C11 0.076(8) 0.075(7) 0.079(8) -0.026(6) 0.013(6) -0.048(6)
C12 0.073(7) 0.063(6) 0.059(6) -0.016(5) 0.008(5) -0.038(6)
C13 0.042(4) 0.043(4) 0.056(5) -0.011(4) -0.008(4) -0.012(4)
C14 0.054(5) 0.045(4) 0.054(5) -0.018(4) -0.006(5) -0.009(4)
C15 0.046(5) 0.047(5) 0.053(5) -0.010(4) -0.002(4) -0.013(4)
C16 0.048(5) 0.053(5) 0.048(5) -0.011(4) 0.003(4) -0.020(4)
C17 0.049(5) 0.053(5) 0.053(5) -0.018(4) 0.000(4) -0.006(4)
C18 0.073(7) 0.048(5) 0.067(6) -0.020(5) -0.006(6) -0.005(5)
C19 0.079(8) 0.069(7) 0.072(7) -0.030(6) -0.002(6) -0.008(6)
C20 0.126(12) 0.063(7) 0.079(8) -0.043(6) -0.002(8) -0.015(7)
C21 0.074(7) 0.056(6) 0.084(8) -0.022(6) -0.017(7) -0.013(5)
C22 0.070(7) 0.043(5) 0.071(7) -0.019(5) -0.003(6) -0.014(5)
C23 0.048(5) 0.054(5) 0.059(6) -0.014(4) 0.003(5) -0.019(4)
C24 0.052(5) 0.053(5) 0.061(6) -0.007(4) -0.005(5) -0.015(4)
C25 0.065(7) 0.046(5) 0.097(9) -0.022(5) -0.001(6) -0.016(5)
C26 0.060(7) 0.078(7) 0.094(9) -0.019(7) 0.007(6) -0.041(6)
C27 0.051(6) 0.094(9) 0.098(10) -0.014(8) 0.003(7) -0.028(6)
C28 0.052(6) 0.058(6) 0.078(7) -0.002(5) -0.019(6) -0.015(5)
C29 0.062(6) 0.046(5) 0.063(6) -0.020(4) -0.002(5) -0.011(4)
C30 0.067(7) 0.053(5) 0.061(6) -0.015(5) -0.007(6) -0.007(5)
C31 0.071(7) 0.078(7) 0.069(7) -0.035(6) -0.001(6) -0.022(6)
C32 0.075(8) 0.054(6) 0.076(8) -0.012(5) -0.013(7) -0.006(5)
C33 0.098(10) 0.051(6) 0.084(8) -0.020(6) -0.028(8) -0.005(6)
C34 0.091(8) 0.040(5) 0.084(8) -0.019(5) -0.016(7) -0.013(5)
C35 0.053(5) 0.053(5) 0.068(6) -0.020(5) -0.008(5) -0.010(4)
C36 0.071(7) 0.067(6) 0.065(7) -0.023(5) 0.002(6) -0.015(6)
C37 0.081(8) 0.088(8) 0.079(8) -0.036(7) -0.029(7) -0.007(7)
C38 0.075(8) 0.072(7) 0.092(9) -0.039(7) -0.023(7) -0.007(6)
C39 0.060(7) 0.069(7) 0.102(10) -0.031(7) -0.010(7) -0.019(6)
C40 0.064(6) 0.053(5) 0.065(6) -0.014(5) -0.001(5) -0.017(5)
C41 0.051(5) 0.043(4) 0.062(6) -0.019(4) -0.008(5) -0.005(4)
C42 0.062(6) 0.047(5) 0.072(7) -0.022(5) 0.021(5) -0.017(5)
C43 0.055(6) 0.049(5) 0.069(6) -0.020(5) 0.004(5) -0.018(4)
C44 0.042(4) 0.047(4) 0.049(5) -0.016(4) 0.008(4) -0.019(4)
C45 0.040(4) 0.041(4) 0.055(5) -0.011(4) -0.008(4) -0.008(4)
C46 0.057(5) 0.050(5) 0.053(5) -0.014(4) -0.019(5) -0.012(4)
C47 0.058(6) 0.052(5) 0.068(6) -0.018(5) -0.001(5) -0.028(5)
C48 0.068(7) 0.039(4) 0.078(7) -0.009(5) -0.013(6) -0.014(5)
C49 0.058(6) 0.046(5) 0.088(8) 0.003(5) -0.008(6) -0.013(5)
C50 0.042(5) 0.068(6) 0.073(7) -0.003(5) -0.011(5) -0.017(5)
C51 0.035(4) 0.039(4) 0.057(5) -0.005(4) -0.010(4) -0.008(3)
C52 0.055(6) 0.047(5) 0.061(6) -0.011(4) -0.012(5) 0.003(4)
C53 0.045(5) 0.058(6) 0.076(7) -0.002(5) -0.005(6) 0.000(5)
C54 0.040(5) 0.071(7) 0.095(9) -0.002(6) -0.011(6) -0.022(5)
C55 0.077(8) 0.071(7) 0.120(11) -0.033(8) -0.033(8) -0.024(7)
C56 0.053(5) 0.068(6) 0.066(6) -0.024(5) -0.006(5) -0.021(5)
C57 0.078(8) 0.076(7) 0.069(7) -0.028(6) 0.008(6) -0.027(6)
C58 0.076(8) 0.077(7) 0.065(7) -0.029(6) -0.006(6) 0.005(6)
C59 0.068(7) 0.069(6) 0.053(6) -0.010(5) -0.008(5) -0.024(5)
C60 0.065(7) 0.052(5) 0.087(8) -0.017(5) -0.023(6) 0.001(5)
C61 0.070(7) 0.063(6) 0.072(7) -0.011(5) -0.017(6) -0.021(6)
C62 0.055(6) 0.068(7) 0.084(8) -0.004(6) -0.017(6) 0.001(5)
C63 0.19(2) 0.108(13) 0.20(2) -0.098(14) 0.070(17) -0.077(14)
C64 0.28(3) 0.123(15) 0.19(2) -0.056(15) 0.17(2) -0.038(17)
C65 0.20(3) 0.30(3) 0.30(4) -0.15(3) -0.15(3) 0.08(3)
C66 0.26(3) 0.20(2) 0.132(18) 0.014(16) -0.10(2) -0.14(2)
C67 0.113(11) 0.055(6) 0.079(8) -0.016(6) 0.014(8) -0.026(7)
C68 0.19(2) 0.081(9) 0.106(12) -0.041(9) 0.077(13) -0.047(11)
C70 0.057(6) 0.048(5) 0.061(6) -0.012(4) -0.014(5) -0.011(4)
C71 0.046(5) 0.059(6) 0.094(8) -0.007(6) -0.018(6) -0.017(5)
C72 0.067(7) 0.090(9) 0.104(10) -0.014(8) -0.018(8) -0.038(7)
C73 0.076(8) 0.058(6) 0.096(9) -0.022(6) -0.032(7) -0.005(6)
C74 0.071(8) 0.067(7) 0.077(8) 0.003(6) -0.014(7) -0.010(6)
C75 0.051(6) 0.054(5) 0.071(7) 0.001(5) -0.001(5) -0.005(5)
C76 0.067(6) 0.040(5) 0.074(7) -0.015(5) 0.004(6) -0.016(4)
C77 0.062(6) 0.049(5) 0.080(7) -0.022(5) 0.013(6) -0.015(5)
C78 0.077(8) 0.059(6) 0.088(9) -0.031(6) 0.016(7) -0.006(6)
C79 0.120(12) 0.070(7) 0.080(9) -0.034(7) 0.005(9) -0.008(8)
C80 0.110(11) 0.080(8) 0.094(10) -0.047(8) -0.006(9) -0.035(8)
C81 0.078(8) 0.066(7) 0.107(10) -0.036(7) -0.006(7) -0.027(6)
B1 0.060(7) 0.050(6) 0.064(7) -0.019(5) -0.004(6) -0.009(5)
C82 0.047(5) 0.057(5) 0.061(6) -0.014(5) -0.006(5) -0.015(4)
C83 0.074(8) 0.106(10) 0.065(7) -0.022(7) -0.011(7) -0.027(7)
C84 0.090(10) 0.134(13) 0.074(8) -0.016(9) -0.012(8) -0.068(11)
C85 0.084(10) 0.142(15) 0.077(9) 0.032(10) -0.025(9) -0.070(11)
C86 0.075(9) 0.082(9) 0.089(10) 0.008(8) 0.009(8) -0.017(7)
C87 0.050(6) 0.071(7) 0.095(9) 0.004(6) -0.015(7) -0.010(5)
C88 0.062(6) 0.063(6) 0.059(6) -0.016(5) -0.005(5) -0.017(5)
C89 0.053(6) 0.063(6) 0.069(7) -0.006(5) -0.017(5) -0.014(5)
C90 0.056(6) 0.083(7) 0.058(6) -0.011(6) 0.002(5) -0.018(6)
C91 0.071(8) 0.091(9) 0.064(7) -0.020(6) 0.000(6) 0.003(7)
C92 0.074(8) 0.076(7) 0.076(8) -0.027(6) -0.005(7) -0.013(6)
C93 0.079(8) 0.069(7) 0.082(8) -0.033(6) -0.002(7) -0.020(6)
C94 0.063(6) 0.063(6) 0.065(6) -0.022(5) -0.001(5) -0.017(5)
C95 0.073(8) 0.063(6) 0.089(9) -0.023(6) -0.003(7) -0.014(6)
C96 0.082(9) 0.058(7) 0.125(13) -0.023(8) -0.006(9) -0.001(6)
C97 0.120(12) 0.055(7) 0.103(11) -0.034(7) -0.011(10) -0.009(8)
C98 0.109(11) 0.053(6) 0.108(11) -0.027(7) -0.014(9) -0.033(7)
C99 0.085(9) 0.080(8) 0.069(7) -0.020(6) -0.010(7) -0.028(7)
C100 0.050(5) 0.057(5) 0.066(6) -0.023(5) 0.003(5) -0.009(4)
C101 0.057(6) 0.060(6) 0.086(8) -0.031(6) 0.004(6) -0.016(5)
C102 0.054(6) 0.078(7) 0.086(8) -0.029(7) 0.008(6) -0.028(6)
C103 0.065(7) 0.089(8) 0.097(10) -0.031(8) -0.026(7) -0.018(7)
C104 0.069(8) 0.078(8) 0.094(9) -0.009(7) -0.045(8) 0.006(6)
C105 0.064(7) 0.079(7) 0.064(7) -0.012(6) -0.017(6) -0.013(6)
Cl1 0.113(4) 0.162(5) 0.156(5) -0.074(4) 0.008(3) -0.053(3)
Cl2 0.155(5) 0.163(5) 0.126(4) -0.012(4) -0.042(4) -0.010(4)
C106 0.102(12) 0.081(9) 0.113(13) -0.009(9) 0.003(10) -0.017(8)
Cl3 0.407(16) 0.127(5) 0.109(4) -0.019(3) -0.065(7) 0.069(6)
Cl4 0.233(8) 0.199(6) 0.131(5) -0.049(4) 0.049(5) -0.136(6)
C107 0.22(3) 0.134(16) 0.094(13) -0.010(12) -0.007(16) -0.065(18)

loop_
_atom_type_symbol
_atom_type_description
_atom_type_scat_dispersion_real
_atom_type_scat_dispersion_imag
_atom_type_scat_source
C C 0.0033 0.0016 'International Tables Vol C Tables 4.2.6.8 and 6.1.1.4'
H H 0.0000 0.0000 'International Tables Vol C Tables 4.2.6.8 and 6.1.1.4'
Au Au -2.0133 8.8022 'International Tables Vol C Tables 4.2.6.8 and 6.1.1.4'
B B 0.0013 0.0007 'International Tables Vol C Tables 4.2.6.8 and 6.1.1.4'
Cl Cl 0.1484 0.1585 'International Tables Vol C Tables 4.2.6.8 and 6.1.1.4'
O O 0.0106 0.0060 'International Tables Vol C Tables 4.2.6.8 and 6.1.1.4'
P P 0.1023 0.0942 'International Tables Vol C Tables 4.2.6.8 and 6.1.1.4'
S S 0.1246 0.1234 'International Tables Vol C Tables 4.2.6.8 and 6.1.1.4'
Si Si 0.0817 0.0704 'International Tables Vol C Tables 4.2.6.8 and 6.1.1.4'

loop_
_exptl_crystal_face_index_h
_exptl_crystal_face_index_k
_exptl_crystal_face_index_l
_exptl_crystal_face_perp_dist
2 0 4 0.1096
0 0 1 0.0550
-1 -4 3 0.1054
-2 0 -4 0.1156
-1 3 4 0.1289
0 -2 -4 0.0950
0 0 -1 0.0693
1 4 -3 0.0880

loop_
_geom_angle_atom_site_label_1
_geom_angle_atom_site_label_2
_geom_angle_atom_site_label_3
_geom_angle
_geom_angle_site_symmetry_1
_geom_angle_site_symmetry_3
S2 Au1 Au2 96.59(6) . .
P1 Au1 Au2 87.71(7) . .
P1 Au1 S2 167.97(9) . .
S1 Au2 Au1 101.08(6) . .
P2 Au2 Au1 94.05(6) . .
P2 Au2 S1 163.39(8) . .
S1 Au3 Au4 95.55(5) . .
P3 Au3 Au4 96.10(6) . .
P3 Au3 S1 167.73(8) . .
Au3 Au4 Au5 145.178(16) . .
Au3 Au4 Au6 71.465(15) . .
Au6 Au4 Au5 73.738(19) . .
S2 Au4 Au3 98.68(5) . .
S2 Au4 Au5 72.83(5) . .
S2 Au4 Au6 78.39(6) . .
P4 Au4 Au3 83.61(5) . .
P4 Au4 Au5 108.32(5) . .
P4 Au4 Au6 107.49(6) . .
P4 Au4 S2 174.11(8) . .
S2 Au5 Au4 92.23(5) 2_665 .
P5 Au5 Au4 83.84(6) . .
P5 Au5 S2 175.98(8) . 2_665
S1 Au6 Au4 91.85(6) . .
P5 Au6 Au4 86.59(6) . .
P5 Au6 S1 176.34(9) . .
Au2 S1 Au6 94.18(8) . .
Au3 S1 Au2 105.07(10) . .
Au3 S1 Au6 99.64(8) . .
Au1 S2 Au4 109.01(9) . .
Au1 S2 Au5 100.46(9) . 2_665
Au5 S2 Au4 96.74(8) 2_665 .
C1 P1 Au1 112.0(3) . .
C7 P1 Au1 116.6(4) . .
C7 P1 C1 106.6(4) . .
C7 P1 C13 106.1(4) . .
C13 P1 Au1 110.2(3) . .
C13 P1 C1 104.5(5) . .
C16 P2 Au2 120.7(3) . .
C16 P2 C17 105.9(5) . .
C16 P2 C23 105.8(4) . .
C17 P2 Au2 106.5(3) . .
C17 P2 C23 105.9(4) . .
C23 P2 Au2 111.0(4) . .
C29 P3 Au3 110.9(4) . .
C29 P3 C35 107.0(5) . .
C35 P3 Au3 110.6(3) . .
C41 P3 Au3 119.1(3) . .
C41 P3 C29 102.1(5) . .
C41 P3 C35 106.3(5) . .
C44 P4 Au4 110.4(3) . .
C44 P4 C45 105.7(4) . .
C44 P4 C51 105.0(4) . .
C45 P4 Au4 114.2(3) . .
C45 P4 C51 104.2(4) . .
C51 P4 Au4 116.4(3) . .
Au5 P5 Au6 111.64(10) . .
C70 P5 Au5 109.9(3) . .
C70 P5 Au6 108.3(3) . .
C76 P5 Au5 111.9(4) . .
C76 P5 Au6 112.0(3) . .
C76 P5 C70 102.6(5) . .
O3 Si1 C57 106.6(5) . .
O3 Si1 C58 103.1(5) . .
O3 Si1 C59 106.6(4) . .
C58 Si1 C57 112.4(6) . .
C58 Si1 C59 112.4(6) . .
C59 Si1 C57 114.7(6) . .
O1 Si2 C60 104.7(5) . .
O1 Si2 C61 108.0(5) . .
O1 Si2 C62 108.5(5) . .
C60 Si2 C61 112.2(6) . .
C60 Si2 C62 111.0(6) . .
C61 Si2 C62 112.0(6) . .
O4 Si3 C63 104.1(7) . .
O4 Si3 C64 114.5(8) . .
O4 Si3 C65 100.9(13) . .
C63 Si3 C65 99.8(15) . .
C64 Si3 C63 118.7(15) . .
C64 Si3 C65 116(2) . .
O6 Si4 C66 104.9(9) . .
O6 Si4 C67 104.8(5) . .
O6 Si4 C68 109.5(7) . .
C66 Si4 C67 115.2(10) . .
C68 Si4 C66 111.8(13) . .
C68 Si4 C67 110.1(7) . .
C14 O1 Si2 131.4(7) . .
C15 O2 C14 104.7(7) . .
C15 O3 Si1 128.8(6) . .
C42 O4 Si3 139.5(7) . .
C43 O5 C42 108.6(7) . .
C43 O6 Si4 126.5(7) . .
C2 C1 P1 123.6(7) . .
C2 C1 C6 119.0(10) . .
C6 C1 P1 117.3(7) . .
C1 C2 H2 119.7 . .
C1 C2 C3 120.5(10) . .
C3 C2 H2 119.7 . .
C2 C3 H3 119.9 . .
C2 C3 C4 120.1(10) . .
C4 C3 H3 119.9 . .
C3 C4 H4 119.9 . .
C5 C4 C3 120.2(10) . .
C5 C4 H4 119.9 . .
C4 C5 H5 120.1 . .
C4 C5 C6 119.9(10) . .
C6 C5 H5 120.1 . .
C1 C6 H6 119.8 . .
C5 C6 C1 120.3(10) . .
C5 C6 H6 119.8 . .
C8 C7 P1 119.2(7) . .
C8 C7 C12 118.2(9) . .
C12 C7 P1 122.6(8) . .
C7 C8 H8 120.0 . .
C7 C8 C9 120.0(10) . .
C9 C8 H8 120.0 . .
C8 C9 H9 119.8 . .
C10 C9 C8 120.3(11) . .
C10 C9 H9 119.8 . .
C9 C10 H10 120.2 . .
C9 C10 C11 119.7(10) . .
C11 C10 H10 120.2 . .
C10 C11 H11 119.8 . .
C12 C11 C10 120.3(10) . .
C12 C11 H11 119.8 . .
C7 C12 H12 119.4 . .
C11 C12 C7 121.2(11) . .
C11 C12 H12 119.4 . .
C14 C13 P1 127.2(7) . .
C14 C13 C16 106.5(9) . .
C16 C13 P1 126.0(7) . .
O1 C14 O2 115.2(9) . .
O1 C14 C13 133.6(9) . .
C13 C14 O2 111.2(8) . .
O3 C15 O2 115.6(8) . .
C16 C15 O2 112.9(8) . .
C16 C15 O3 131.4(9) . .
C13 C16 P2 130.9(8) . .
C15 C16 P2 123.7(8) . .
C15 C16 C13 104.6(9) . .
C18 C17 P2 124.0(8) . .
C18 C17 C22 117.6(9) . .
C22 C17 P2 118.2(7) . .
C17 C18 H18 118.7 . .
C19 C18 C17 122.5(11) . .
C19 C18 H18 118.7 . .
C18 C19 H19 119.4 . .
C18 C19 C20 121.2(12) . .
C20 C19 H19 119.4 . .
C19 C20 H20 121.4 . .
C21 C20 C19 117.3(10) . .
C21 C20 H20 121.4 . .
C20 C21 H21 119.1 . .
C20 C21 C22 121.8(11) . .
C22 C21 H21 119.1 . .
C17 C22 H22 120.3 . .
C21 C22 C17 119.4(11) . .
C21 C22 H22 120.3 . .
C24 C23 P2 122.2(8) . .
C28 C23 P2 119.3(8) . .
C28 C23 C24 118.4(9) . .
C23 C24 H24 120.3 . .
C25 C24 C23 119.4(10) . .
C25 C24 H24 120.3 . .
C24 C25 H25 119.7 . .
C26 C25 C24 120.7(10) . .
C26 C25 H25 119.7 . .
C25 C26 H26 120.2 . .
C27 C26 C25 119.6(10) . .
C27 C26 H26 120.2 . .
C26 C27 H27 119.8 . .
C26 C27 C28 120.4(13) . .
C28 C27 H27 119.8 . .
C23 C28 C27 121.4(11) . .
C23 C28 H28 119.3 . .
C27 C28 H28 119.3 . .
C30 C29 P3 118.9(7) . .
C30 C29 C34 118.0(11) . .
C34 C29 P3 123.1(9) . .
C29 C30 H30 119.4 . .
C31 C30 C29 121.3(10) . .
C31 C30 H30 119.4 . .
C30 C31 H31 119.2 . .
C30 C31 C32 121.7(12) . .
C32 C31 H31 119.2 . .
C31 C32 H32 120.5 . .
C33 C32 C31 118.9(12) . .
C33 C32 H32 120.5 . .
C32 C33 H33 119.2 . .
C32 C33 C34 121.6(11) . .
C34 C33 H33 119.2 . .
C29 C34 H34 120.7 . .
C33 C34 C29 118.5(12) . .
C33 C34 H34 120.7 . .
C36 C35 P3 123.4(8) . .
C36 C35 C40 118.9(10) . .
C40 C35 P3 117.7(9) . .
C35 C36 H36 119.7 . .
C35 C36 C37 120.7(11) . .
C37 C36 H36 119.7 . .
C36 C37 H37 119.5 . .
C36 C37 C38 121.0(12) . .
C38 C37 H37 119.5 . .
C37 C38 H38 121.3 . .
C39 C38 C37 117.4(11) . .
C39 C38 H38 121.3 . .
C38 C39 H39 119.1 . .
C40 C39 C38 121.8(12) . .
C40 C39 H39 119.1 . .
C35 C40 H40 119.9 . .
C39 C40 C35 120.2(11) . .
C39 C40 H40 119.9 . .
C42 C41 P3 122.4(7) . .
C42 C41 C44 106.1(8) . .
C44 C41 P3 131.2(7) . .
O4 C42 O5 120.0(9) . .
O4 C42 C41 131.0(9) . .
O5 C42 C41 108.7(8) . .
O5 C43 C44 111.4(8) . .
O6 C43 O5 116.1(8) . .
O6 C43 C44 132.5(9) . .
C41 C44 P4 124.4(6) . .
C43 C44 P4 130.3(7) . .
C43 C44 C41 105.1(8) . .
C46 C45 P4 116.7(7) . .
C50 C45 P4 123.2(7) . .
C50 C45 C46 120.0(9) . .
C45 C46 H46 120.3 . .
C45 C46 C47 119.3(9) . .
C47 C46 H46 120.3 . .
C46 C47 H47 120.8 . .
C48 C47 C46 118.4(9) . .
C48 C47 H47 120.8 . .
C47 C48 H48 118.7 . .
C49 C48 C47 122.7(9) . .
C49 C48 H48 118.7 . .
C48 C49 H49 120.9 . .
C48 C49 C50 118.2(11) . .
C50 C49 H49 120.9 . .
C45 C50 C49 121.3(10) . .
C45 C50 H50 119.3 . .
C49 C50 H50 119.3 . .
C52 C51 P4 117.8(8) . .
C52 C51 C56 120.7(9) . .
C56 C51 P4 121.5(7) . .
C51 C52 H52 121.2 . .
C51 C52 C53 117.7(10) . .
C53 C52 H52 121.2 . .
C52 C53 H53 119.6 . .
C54 C53 C52 120.7(11) . .
C54 C53 H53 119.6 . .
C53 C54 H54 119.1 . .
C53 C54 C55 121.8(11) . .
C55 C54 H54 119.1 . .
C54 C55 H55 120.7 . .
C54 C55 C56 118.6(12) . .
C56 C55 H55 120.7 . .
C51 C56 C55 120.4(11) . .
C51 C56 H56 119.8 . .
C55 C56 H56 119.8 . .
Si1 C57 H57A 109.5 . .
Si1 C57 H57B 109.5 . .
Si1 C57 H57C 109.5 . .
H57A C57 H57B 109.5 . .
H57A C57 H57C 109.5 . .
H57B C57 H57C 109.5 . .
Si1 C58 H58A 109.5 . .
Si1 C58 H58B 109.5 . .
Si1 C58 H58C 109.5 . .
H58A C58 H58B 109.5 . .
H58A C58 H58C 109.5 . .
H58B C58 H58C 109.5 . .
Si1 C59 H59A 109.5 . .
Si1 C59 H59B 109.5 . .
Si1 C59 H59C 109.5 . .
H59A C59 H59B 109.5 . .
H59A C59 H59C 109.5 . .
H59B C59 H59C 109.5 . .
Si2 C60 H60A 109.5 . .
Si2 C60 H60B 109.5 . .
Si2 C60 H60C 109.5 . .
H60A C60 H60B 109.5 . .
H60A C60 H60C 109.5 . .
H60B C60 H60C 109.5 . .
Si2 C61 H61A 109.5 . .
Si2 C61 H61B 109.5 . .
Si2 C61 H61C 109.5 . .
H61A C61 H61B 109.5 . .
H61A C61 H61C 109.5 . .
H61B C61 H61C 109.5 . .
Si2 C62 H62A 109.5 . .
Si2 C62 H62B 109.5 . .
Si2 C62 H62C 109.5 . .
H62A C62 H62B 109.5 . .
H62A C62 H62C 109.5 . .
H62B C62 H62C 109.5 . .
Si3 C63 H63A 109.5 . .
Si3 C63 H63B 109.5 . .
Si3 C63 H63C 109.5 . .
H63A C63 H63B 109.5 . .
H63A C63 H63C 109.5 . .
H63B C63 H63C 109.5 . .
Si3 C64 H64A 109.5 . .
Si3 C64 H64B 109.5 . .
Si3 C64 H64C 109.5 . .
H64A C64 H64B 109.5 . .
H64A C64 H64C 109.5 . .
H64B C64 H64C 109.5 . .
Si3 C65 H65A 109.5 . .
Si3 C65 H65B 109.5 . .
Si3 C65 H65C 109.5 . .
H65A C65 H65B 109.5 . .
H65A C65 H65C 109.5 . .
H65B C65 H65C 109.5 . .
Si4 C66 H66A 109.5 . .
Si4 C66 H66B 109.5 . .
Si4 C66 H66C 109.5 . .
H66A C66 H66B 109.5 . .
H66A C66 H66C 109.5 . .
H66B C66 H66C 109.5 . .
Si4 C67 H67A 109.5 . .
Si4 C67 H67B 109.5 . .
Si4 C67 H67C 109.5 . .
H67A C67 H67B 109.5 . .
H67A C67 H67C 109.5 . .
H67B C67 H67C 109.5 . .
Si4 C68 H68A 109.5 . .
Si4 C68 H68B 109.5 . .
Si4 C68 H68C 109.5 . .
H68A C68 H68B 109.5 . .
H68A C68 H68C 109.5 . .
H68B C68 H68C 109.5 . .
C71 C70 P5 122.4(8) . .
C71 C70 C75 117.3(10) . .
C75 C70 P5 120.2(8) . .
C70 C71 H71 118.1 . .
C72 C71 C70 123.8(12) . .
C72 C71 H71 118.1 . .
C71 C72 H72 120.4 . .
C71 C72 C73 119.3(13) . .
C73 C72 H72 120.4 . .
C72 C73 H73 120.9 . .
C74 C73 C72 118.1(12) . .
C74 C73 H73 120.9 . .
C73 C74 H74 120.2 . .
C75 C74 C73 119.6(12) . .
C75 C74 H74 120.2 . .
C70 C75 C74 121.6(11) . .
C70 C75 H75 119.2 . .
C74 C75 H75 119.2 . .
C77 C76 P5 122.5(9) . .
C77 C76 C81 116.2(11) . .
C81 C76 P5 121.1(9) . .
C76 C77 H77 119.4 . .
C76 C77 C78 121.2(12) . .
C78 C77 H77 119.4 . .
C77 C78 H78 120.0 . .
C79 C78 C77 120.0(12) . .
C79 C78 H78 120.0 . .
C78 C79 H79 120.1 . .
C78 C79 C80 119.8(13) . .
C80 C79 H79 120.1 . .
C79 C80 H80 120.3 . .
C81 C80 C79 119.3(13) . .
C81 C80 H80 120.3 . .
C76 C81 H81 118.4 . .
C80 C81 C76 123.3(13) . .
C80 C81 H81 118.4 . .
C82 B1 C94 107.7(9) . .
C88 B1 C82 110.2(9) . .
C88 B1 C94 111.6(9) . .
C88 B1 C100 107.2(9) . .
C100 B1 C82 109.2(8) . .
C100 B1 C94 110.9(9) . .
C83 C82 B1 122.3(10) . .
C87 C82 B1 123.4(11) . .
C87 C82 C83 114.3(12) . .
C82 C83 H83 118.4 . .
C82 C83 C84 123.2(15) . .
C84 C83 H83 118.4 . .
C83 C84 H84 120.8 . .
C85 C84 C83 118.5(16) . .
C85 C84 H84 120.8 . .
C84 C85 H85 119.5 . .
C86 C85 C84 120.9(14) . .
C86 C85 H85 119.5 . .
C85 C86 H86 119.6 . .
C85 C86 C87 120.7(15) . .
C87 C86 H86 119.6 . .
C82 C87 C86 122.3(14) . .
C82 C87 H87 118.8 . .
C86 C87 H87 118.8 . .
C89 C88 B1 126.8(10) . .
C89 C88 C93 113.3(11) . .
C93 C88 B1 119.8(10) . .
C88 C89 H89 118.1 . .
C88 C89 C90 123.8(11) . .
C90 C89 H89 118.1 . .
C89 C90 H90 120.5 . .
C91 C90 C89 118.9(11) . .
C91 C90 H90 120.5 . .
C90 C91 H91 119.4 . .
C92 C91 C90 121.3(12) . .
C92 C91 H91 119.4 . .
C91 C92 H92 121.1 . .
C91 C92 C93 117.8(12) . .
C93 C92 H92 121.1 . .
C88 C93 H93 117.6 . .
C92 C93 C88 124.8(12) . .
C92 C93 H93 117.6 . .
C95 C94 B1 125.3(11) . .
C95 C94 C99 114.3(11) . .
C99 C94 B1 120.3(11) . .
C94 C95 H95 118.7 . .
C94 C95 C96 122.6(14) . .
C96 C95 H95 118.7 . .
C95 C96 H96 119.8 . .
C97 C96 C95 120.4(14) . .
C97 C96 H96 119.8 . .
C96 C97 H97 120.4 . .
C98 C97 C96 119.1(12) . .
C98 C97 H97 120.4 . .
C97 C98 H98 119.9 . .
C97 C98 C99 120.2(14) . .
C99 C98 H98 119.9 . .
C94 C99 H99 118.3 . .
C98 C99 C94 123.3(14) . .
C98 C99 H99 118.3 . .
C101 C100 B1 125.4(11) . .
C101 C100 C105 113.2(11) . .
C105 C100 B1 121.4(9) . .
C100 C101 H101 118.0 . .
C102 C101 C100 124.1(13) . .
C102 C101 H101 118.0 . .
C101 C102 H102 120.2 . .
C101 C102 C103 119.6(11) . .
C103 C102 H102 120.2 . .
C102 C103 H103 120.6 . .
C104 C103 C102 118.7(11) . .
C104 C103 H103 120.6 . .
C103 C104 H104 119.4 . .
C103 C104 C105 121.3(13) . .
C105 C104 H104 119.4 . .
C100 C105 H105 118.4 . .
C104 C105 C100 123.1(12) . .
C104 C105 H105 118.4 . .
Cl1 C106 Cl2 110.7(9) . .
Cl1 C106 H10A 109.5 . .
Cl1 C106 H10B 109.5 . .
Cl2 C106 H10A 109.5 . .
Cl2 C106 H10B 109.5 . .
H10A C106 H10B 108.1 . .
Cl3 C107 Cl4 112.8(12) . .
Cl3 C107 H10C 109.0 . .
Cl3 C107 H10D 109.0 . .
Cl4 C107 H10C 109.0 . .
Cl4 C107 H10D 109.0 . .
H10C C107 H10D 107.8 . .

loop_
_geom_bond_atom_site_label_1
_geom_bond_atom_site_label_2
_geom_bond_distance
_geom_bond_site_symmetry_2
Au1 Au2 3.0065(5) .
Au1 S2 2.304(2) .
Au1 P1 2.267(2) .
Au2 S1 2.314(2) .
Au2 P2 2.268(3) .
Au3 Au4 2.9754(6) .
Au3 S1 2.300(2) .
Au3 P3 2.259(2) .
Au4 Au5 3.2097(5) .
Au4 Au6 3.0891(5) .
Au4 S2 2.340(2) .
Au4 P4 2.268(2) .
Au5 S2 2.331(2) 2_665
Au5 P5 2.282(2) .
Au6 S1 2.337(2) .
Au6 P5 2.288(2) .
S2 Au5 2.331(2) 2_665
P1 C1 1.813(10) .
P1 C7 1.796(9) .
P1 C13 1.796(10) .
P2 C16 1.784(11) .
P2 C17 1.808(10) .
P2 C23 1.825(9) .
P3 C29 1.808(11) .
P3 C35 1.827(11) .
P3 C41 1.776(10) .
P4 C44 1.766(9) .
P4 C45 1.816(9) .
P4 C51 1.824(9) .
P5 C70 1.830(11) .
P5 C76 1.806(12) .
Si1 O3 1.701(8) .
Si1 C57 1.855(11) .
Si1 C58 1.835(11) .
Si1 C59 1.854(12) .
Si2 O1 1.690(8) .
Si2 C60 1.840(12) .
Si2 C61 1.878(11) .
Si2 C62 1.878(12) .
Si3 O4 1.664(8) .
Si3 C63 1.804(16) .
Si3 C64 1.67(2) .
Si3 C65 1.81(3) .
Si4 O6 1.688(8) .
Si4 C66 1.81(2) .
Si4 C67 1.826(12) .
Si4 C68 1.803(16) .
O1 C14 1.315(12) .
O2 C14 1.388(12) .
O2 C15 1.382(12) .
O3 C15 1.336(11) .
O4 C42 1.260(12) .
O5 C42 1.387(11) .
O5 C43 1.363(11) .
O6 C43 1.295(11) .
C1 C2 1.356(13) .
C1 C6 1.407(13) .
C2 H2 0.9500 .
C2 C3 1.392(15) .
C3 H3 0.9500 .
C3 C4 1.393(16) .
C4 H4 0.9500 .
C4 C5 1.348(16) .
C5 H5 0.9500 .
C5 C6 1.398(16) .
C6 H6 0.9500 .
C7 C8 1.385(15) .
C7 C12 1.391(13) .
C8 H8 0.9500 .
C8 C9 1.403(16) .
C9 H9 0.9500 .
C9 C10 1.346(16) .
C10 H10 0.9500 .
C10 C11 1.396(18) .
C11 H11 0.9500 .
C11 C12 1.348(15) .
C12 H12 0.9500 .
C13 C14 1.338(14) .
C13 C16 1.478(13) .
C15 C16 1.334(14) .
C17 C18 1.377(14) .
C17 C22 1.407(13) .
C18 H18 0.9500 .
C18 C19 1.342(15) .
C19 H19 0.9500 .
C19 C20 1.401(18) .
C20 H20 0.9500 .
C20 C21 1.376(18) .
C21 H21 0.9500 .
C21 C22 1.389(14) .
C22 H22 0.9500 .
C23 C24 1.394(14) .
C23 C28 1.368(15) .
C24 H24 0.9500 .
C24 C25 1.387(14) .
C25 H25 0.9500 .
C25 C26 1.376(18) .
C26 H26 0.9500 .
C26 C27 1.348(19) .
C27 H27 0.9500 .
C27 C28 1.381(15) .
C28 H28 0.9500 .
C29 C30 1.382(16) .
C29 C34 1.424(13) .
C30 H30 0.9500 .
C30 C31 1.325(17) .
C31 H31 0.9500 .
C31 C32 1.383(16) .
C32 H32 0.9500 .
C32 C33 1.350(19) .
C33 H33 0.9500 .
C33 C34 1.380(18) .
C34 H34 0.9500 .
C35 C36 1.352(16) .
C35 C40 1.412(14) .
C36 H36 0.9500 .
C36 C37 1.386(17) .
C37 H37 0.9500 .
C37 C38 1.404(19) .
C38 H38 0.9500 .
C38 C39 1.375(19) .
C39 H39 0.9500 .
C39 C40 1.364(16) .
C40 H40 0.9500 .
C41 C42 1.396(13) .
C41 C44 1.488(12) .
C43 C44 1.371(13) .
C45 C46 1.399(13) .
C45 C50 1.352(15) .
C46 H46 0.9500 .
C46 C47 1.402(12) .
C47 H47 0.9500 .
C47 C48 1.387(16) .
C48 H48 0.9500 .
C48 C49 1.345(17) .
C49 H49 0.9500 .
C49 C50 1.409(14) .
C50 H50 0.9500 .
C51 C52 1.385(13) .
C51 C56 1.385(14) .
C52 H52 0.9500 .
C52 C53 1.411(16) .
C53 H53 0.9500 .
C53 C54 1.350(18) .
C54 H54 0.9500 .
C54 C55 1.372(19) .
C55 H55 0.9500 .
C55 C56 1.388(16) .
C56 H56 0.9500 .
C57 H57A 0.9800 .
C57 H57B 0.9800 .
C57 H57C 0.9800 .
C58 H58A 0.9800 .
C58 H58B 0.9800 .
C58 H58C 0.9800 .
C59 H59A 0.9800 .
C59 H59B 0.9800 .
C59 H59C 0.9800 .
C60 H60A 0.9800 .
C60 H60B 0.9800 .
C60 H60C 0.9800 .
C61 H61A 0.9800 .
C61 H61B 0.9800 .
C61 H61C 0.9800 .
C62 H62A 0.9800 .
C62 H62B 0.9800 .
C62 H62C 0.9800 .
C63 H63A 0.9800 .
C63 H63B 0.9800 .
C63 H63C 0.9800 .
C64 H64A 0.9800 .
C64 H64B 0.9800 .
C64 H64C 0.9800 .
C65 H65A 0.9800 .
C65 H65B 0.9800 .
C65 H65C 0.9800 .
C66 H66A 0.9800 .
C66 H66B 0.9800 .
C66 H66C 0.9800 .
C67 H67A 0.9800 .
C67 H67B 0.9800 .
C67 H67C 0.9800 .
C68 H68A 0.9800 .
C68 H68B 0.9800 .
C68 H68C 0.9800 .
C70 C71 1.383(15) .
C70 C75 1.385(14) .
C71 H71 0.9500 .
C71 C72 1.329(18) .
C72 H72 0.9500 .
C72 C73 1.438(19) .
C73 H73 0.9500 .
C73 C74 1.396(18) .
C74 H74 0.9500 .
C74 C75 1.393(17) .
C75 H75 0.9500 .
C76 C77 1.390(15) .
C76 C81 1.400(17) .
C77 H77 0.9500 .
C77 C78 1.394(17) .
C78 H78 0.9500 .
C78 C79 1.38(2) .
C79 H79 0.9500 .
C79 C80 1.38(2) .
C80 H80 0.9500 .
C80 C81 1.357(19) .
C81 H81 0.9500 .
B1 C82 1.635(17) .
B1 C88 1.626(16) .
B1 C94 1.647(15) .
B1 C100 1.632(17) .
C82 C83 1.388(17) .
C82 C87 1.384(16) .
C83 H83 0.9500 .
C83 C84 1.39(2) .
C84 H84 0.9500 .
C84 C85 1.37(2) .
C85 H85 0.9500 .
C85 C86 1.30(2) .
C86 H86 0.9500 .
C86 C87 1.40(2) .
C87 H87 0.9500 .
C88 C89 1.384(15) .
C88 C93 1.428(15) .
C89 H89 0.9500 .
C89 C90 1.395(17) .
C90 H90 0.9500 .
C90 C91 1.383(18) .
C91 H91 0.9500 .
C91 C92 1.368(18) .
C92 H92 0.9500 .
C92 C93 1.381(18) .
C93 H93 0.9500 .
C94 C95 1.385(18) .
C94 C99 1.400(17) .
C95 H95 0.9500 .
C95 C96 1.408(17) .
C96 H96 0.9500 .
C96 C97 1.36(2) .
C97 H97 0.9500 .
C97 C98 1.36(2) .
C98 H98 0.9500 .
C98 C99 1.390(16) .
C99 H99 0.9500 .
C100 C101 1.401(14) .
C100 C105 1.424(16) .
C101 H101 0.9500 .
C101 C102 1.375(17) .
C102 H102 0.9500 .
C102 C103 1.404(19) .
C103 H103 0.9500 .
C103 C104 1.347(19) .
C104 H104 0.9500 .
C104 C105 1.377(17) .
C105 H105 0.9500 .
Cl1 C106 1.700(19) .
Cl2 C106 1.730(19) .
C106 H10A 0.9900 .
C106 H10B 0.9900 .
Cl3 C107 1.73(3) .
Cl4 C107 1.80(3) .
C107 H10C 0.9900 .
C107 H10D 0.9900 .

loop_
_geom_torsion_atom_site_label_1
_geom_torsion_atom_site_label_2
_geom_torsion_atom_site_label_3
_geom_torsion_atom_site_label_4
_geom_torsion
Au1 P1 C1 C2 -150.1(9)
Au1 P1 C1 C6 34.2(9)
Au1 P1 C7 C8 50.0(9)
Au1 P1 C7 C12 -131.2(8)
Au1 P1 C13 C14 -126.6(8)
Au1 P1 C13 C16 46.1(8)
Au2 P2 C16 C13 -20.1(9)
Au2 P2 C16 C15 172.2(6)
Au2 P2 C17 C18 139.7(9)
Au2 P2 C17 C22 -35.5(9)
Au2 P2 C23 C24 125.2(9)
Au2 P2 C23 C28 -52.1(10)
Au3 P3 C29 C30 -59.5(9)
Au3 P3 C29 C34 119.2(9)
Au3 P3 C35 C36 139.6(9)
Au3 P3 C35 C40 -40.8(9)
Au3 P3 C41 C42 166.5(9)
Au3 P3 C41 C44 -6.7(12)
Au4 P4 C44 C41 58.8(9)
Au4 P4 C44 C43 -116.0(10)
Au4 P4 C45 C46 35.8(8)
Au4 P4 C45 C50 -140.8(8)
Au4 P4 C51 C52 46.6(8)
Au4 P4 C51 C56 -134.2(7)
Au5 P5 C70 C71 -176.0(8)
Au5 P5 C70 C75 7.9(10)
Au5 P5 C76 C77 -164.8(9)
Au5 P5 C76 C81 11.1(11)
Au6 P5 C70 C71 61.8(10)
Au6 P5 C70 C75 -114.3(9)
Au6 P5 C76 C77 -38.6(11)
Au6 P5 C76 C81 137.3(9)
P1 C1 C2 C3 -178.6(9)
P1 C1 C6 C5 177.9(9)
P1 C7 C8 C9 -179.5(9)
P1 C7 C12 C11 178.1(10)
P1 C13 C14 O1 -8.1(16)
P1 C13 C14 O2 174.1(6)
P1 C13 C16 P2 15.7(12)
P1 C13 C16 C15 -174.9(7)
P2 C17 C18 C19 -174.9(10)
P2 C17 C22 C21 178.3(9)
P2 C23 C24 C25 -178.5(9)
P2 C23 C28 C27 178.6(11)
P3 C29 C30 C31 -179.9(9)
P3 C29 C34 C33 -179.1(10)
P3 C35 C36 C37 179.3(10)
P3 C35 C40 C39 -177.9(9)
P3 C41 C42 O4 10(2)
P3 C41 C42 O5 -176.4(8)
P3 C41 C44 P4 -0.8(15)
P3 C41 C44 C43 175.1(9)
P4 C45 C46 C47 -176.3(7)
P4 C45 C50 C49 176.0(9)
P4 C51 C52 C53 -178.0(7)
P4 C51 C56 C55 -179.5(9)
P5 C70 C71 C72 179.3(11)
P5 C70 C75 C74 176.2(10)
P5 C76 C77 C78 -178.5(9)
P5 C76 C81 C80 -179.9(11)
Si1 O3 C15 O2 -16.1(12)
Si1 O3 C15 C16 165.0(8)
Si2 O1 C14 O2 -6.7(13)
Si2 O1 C14 C13 175.6(8)
Si3 O4 C42 O5 6(2)
Si3 O4 C42 C41 179.7(12)
Si4 O6 C43 O5 57.2(13)
Si4 O6 C43 C44 -127.0(12)
O2 C15 C16 P2 171.7(6)
O2 C15 C16 C13 1.3(10)
O3 C15 C16 P2 -9.4(15)
O3 C15 C16 C13 -179.8(9)
O5 C43 C44 P4 175.5(8)
O5 C43 C44 C41 0.0(12)
O6 C43 C44 P4 0(2)
O6 C43 C44 C41 -175.9(12)
C1 P1 C7 C8 -75.9(9)
C1 P1 C7 C12 102.9(9)
C1 P1 C13 C14 -6.1(9)
C1 P1 C13 C16 166.6(7)
C1 C2 C3 C4 3(2)
C2 C1 C6 C5 2.1(17)
C2 C3 C4 C5 -1(2)
C3 C4 C5 C6 0.2(19)
C4 C5 C6 C1 -0.6(18)
C6 C1 C2 C3 -3.0(17)
C7 P1 C1 C2 -21.5(11)
C7 P1 C1 C6 162.8(8)
C7 P1 C13 C14 106.4(8)
C7 P1 C13 C16 -80.9(8)
C7 C8 C9 C10 -2.1(18)
C8 C7 C12 C11 -3.1(17)
C8 C9 C10 C11 4(2)
C9 C10 C11 C12 -5(2)
C10 C11 C12 C7 5(2)
C12 C7 C8 C9 1.6(16)
C13 P1 C1 C2 90.5(10)
C13 P1 C1 C6 -85.1(9)
C13 P1 C7 C8 173.0(8)
C13 P1 C7 C12 -8.1(10)
C14 O2 C15 O3 179.8(7)
C14 O2 C15 C16 -1.1(10)
C14 C13 C16 P2 -170.4(7)
C14 C13 C16 C15 -0.9(10)
C15 O2 C14 O1 -177.8(8)
C15 O2 C14 C13 0.4(10)
C16 P2 C17 C18 -90.6(10)
C16 P2 C17 C22 94.1(9)
C16 P2 C23 C24 -7.4(10)
C16 P2 C23 C28 175.3(9)
C16 C13 C14 O1 178.1(10)
C16 C13 C14 O2 0.3(10)
C17 P2 C16 C13 -141.0(8)
C17 P2 C16 C15 51.3(9)
C17 P2 C23 C24 -119.6(9)
C17 P2 C23 C28 63.2(10)
C17 C18 C19 C20 -1(2)
C18 C17 C22 C21 2.7(17)
C18 C19 C20 C21 -1(2)
C19 C20 C21 C22 5(2)
C20 C21 C22 C17 -5(2)
C22 C17 C18 C19 0.3(18)
C23 P2 C16 C13 106.8(8)
C23 P2 C16 C15 -60.9(9)
C23 P2 C17 C18 21.5(11)
C23 P2 C17 C22 -153.8(9)
C23 C24 C25 C26 0.2(18)
C24 C23 C28 C27 1.2(19)
C24 C25 C26 C27 1(2)
C25 C26 C27 C28 -1(2)
C26 C27 C28 C23 0(2)
C28 C23 C24 C25 -1.2(17)
C29 P3 C35 C36 -99.5(11)
C29 P3 C35 C40 80.0(9)
C29 P3 C41 C42 44.1(11)
C29 P3 C41 C44 -129.2(10)
C29 C30 C31 C32 -0.9(18)
C30 C29 C34 C33 -0.4(17)
C30 C31 C32 C33 -0.4(19)
C31 C32 C33 C34 1(2)
C32 C33 C34 C29 -1(2)
C34 C29 C30 C31 1.4(17)
C35 P3 C29 C30 179.9(8)
C35 P3 C29 C34 -1.4(11)
C35 P3 C41 C42 -67.9(11)
C35 P3 C41 C44 118.9(10)
C35 C36 C37 C38 -1(2)
C36 C35 C40 C39 1.7(17)
C36 C37 C38 C39 1(2)
C37 C38 C39 C40 0(2)
C38 C39 C40 C35 -1.8(19)
C40 C35 C36 C37 -0.2(18)
C41 P3 C29 C30 68.4(9)
C41 P3 C29 C34 -112.9(10)
C41 P3 C35 C36 9.0(11)
C41 P3 C35 C40 -171.5(8)
C42 O5 C43 O6 175.6(10)
C42 O5 C43 C44 -1.1(13)
C42 C41 C44 P4 -174.9(9)
C42 C41 C44 C43 1.0(12)
C43 O5 C42 O4 176.4(12)
C43 O5 C42 C41 1.7(13)
C44 P4 C45 C46 -85.7(8)
C44 P4 C45 C50 97.6(10)
C44 P4 C51 C52 169.0(7)
C44 P4 C51 C56 -11.7(9)
C44 C41 C42 O4 -175.5(14)
C44 C41 C42 O5 -1.6(13)
C45 P4 C44 C41 -177.3(8)
C45 P4 C44 C43 8.0(12)
C45 P4 C51 C52 -80.1(8)
C45 P4 C51 C56 99.2(8)
C45 C46 C47 C48 -0.6(15)
C46 C45 C50 C49 -0.5(17)
C46 C47 C48 C49 0.8(17)
C47 C48 C49 C50 -0.9(19)
C48 C49 C50 C45 0.7(19)
C50 C45 C46 C47 0.5(15)
C51 P4 C44 C41 -67.4(9)
C51 P4 C44 C43 117.8(11)
C51 P4 C45 C46 163.9(7)
C51 P4 C45 C50 -12.8(10)
C51 C52 C53 C54 -2.9(15)
C52 C51 C56 C55 -0.2(16)
C52 C53 C54 C55 0.6(18)
C53 C54 C55 C56 2(2)
C54 C55 C56 C51 -2.2(18)
C56 C51 C52 C53 2.7(14)
C57 Si1 O3 C15 -58.3(9)
C58 Si1 O3 C15 -176.8(9)
C59 Si1 O3 C15 64.7(9)
C60 Si2 O1 C14 176.0(9)
C61 Si2 O1 C14 -64.3(10)
C62 Si2 O1 C14 57.3(10)
C63 Si3 O4 C42 -156.3(18)
C64 Si3 O4 C42 -25(2)
C65 Si3 O4 C42 101(2)
C66 Si4 O6 C43 47.9(13)
C67 Si4 O6 C43 169.7(9)
C68 Si4 O6 C43 -72.2(12)
C70 P5 C76 C77 77.4(10)
C70 P5 C76 C81 -106.7(10)
C70 C71 C72 C73 6(2)
C71 C70 C75 C74 -0.1(18)
C71 C72 C73 C74 -3.7(19)
C72 C73 C74 C75 -0.6(19)
C73 C74 C75 C70 3(2)
C75 C70 C71 C72 -4.5(18)
C76 P5 C70 C71 -56.8(10)
C76 P5 C70 C75 127.1(9)
C76 C77 C78 C79 -5(2)
C77 C76 C81 C80 -4(2)
C77 C78 C79 C80 2(2)
C78 C79 C80 C81 -1(2)
C79 C80 C81 C76 2(2)
C81 C76 C77 C78 5.4(17)
B1 C82 C83 C84 179.0(11)
B1 C82 C87 C86 -177.4(12)
B1 C88 C89 C90 174.9(12)
B1 C88 C93 C92 -174.1(13)
B1 C94 C95 C96 176.8(12)
B1 C94 C99 C98 -179.0(12)
B1 C100 C101 C102 -177.0(11)
B1 C100 C105 C104 178.5(12)
C82 B1 C88 C89 -97.5(13)
C82 B1 C88 C93 79.5(13)
C82 B1 C94 C95 -126.0(12)
C82 B1 C94 C99 52.6(13)
C82 B1 C100 C101 -1.2(14)
C82 B1 C100 C105 -179.3(10)
C82 C83 C84 C85 -1.6(19)
C83 C82 C87 C86 1.6(18)
C83 C84 C85 C86 2(2)
C84 C85 C86 C87 0(2)
C85 C86 C87 C82 -2(2)
C87 C82 C83 C84 0.1(17)
C88 B1 C82 C83 156.3(10)
C88 B1 C82 C87 -24.8(14)
C88 B1 C94 C95 112.8(13)
C88 B1 C94 C99 -68.6(14)
C88 B1 C100 C101 118.2(11)
C88 B1 C100 C105 -59.9(13)
C88 C89 C90 C91 -0.3(19)
C89 C88 C93 C92 3.2(19)
C89 C90 C91 C92 2(2)
C90 C91 C92 C93 -1(2)
C91 C92 C93 C88 -2(2)
C93 C88 C89 C90 -2.1(18)
C94 B1 C82 C83 34.3(14)
C94 B1 C82 C87 -146.8(10)
C94 B1 C88 C89 22.2(17)
C94 B1 C88 C93 -160.9(11)
C94 B1 C100 C101 -119.8(11)
C94 B1 C100 C105 62.2(13)
C94 C95 C96 C97 4(2)
C95 C94 C99 C98 -0.2(18)
C95 C96 C97 C98 -3(2)
C96 C97 C98 C99 1(2)
C97 C98 C99 C94 1(2)
C99 C94 C95 C96 -1.9(19)
C100 B1 C82 C83 -86.2(12)
C100 B1 C82 C87 92.7(12)
C100 B1 C88 C89 143.8(12)
C100 B1 C88 C93 -39.3(14)
C100 B1 C94 C95 -6.6(16)
C100 B1 C94 C99 172.0(10)
C100 C101 C102 C103 -2.1(18)
C101 C100 C105 C104 0.2(17)
C101 C102 C103 C104 1(2)
C102 C103 C104 C105 0(2)
C103 C104 C105 C100 -1(2)
C105 C100 C101 C102 1.2(16)

loop_
_smtbx_masks_void_nr
_smtbx_masks_void_average_x
_smtbx_masks_void_average_y
_smtbx_masks_void_average_z
_smtbx_masks_void_volume
_smtbx_masks_void_count_electrons
_smtbx_masks_void_content
1 0.024 -0.821 0.500 1157.8 374.0 '9(C H2 Cl2)'
